data_2202732
loop_
_publ_author_name
'Hiroyuki Ishida'
'Takeo Fukunaga'

_publ_section_title
;
 A redetermination of 4-chloro-3-nitrobenzoic acid
;
_journal_issue 12
_journal_name_full 'Acta Crystallographica Section E'
_journal_page_first o1984
_journal_page_last o1986
_journal_paper_doi 10.1107/S1600536803026394
_journal_volume 59
_journal_year 2003
_chemical_formula_iupac 'C7 H4 Cl N O4'
_chemical_formula_moiety 'C7 H4 Cl N O4'
_chemical_formula_sum 'C7 H4 Cl N O4'
_chemical_formula_weight 201.57
_space_group_IT_number 14
_symmetry_cell_setting monoclinic
_symmetry_space_group_name_Hall '-P 2ybc'
_symmetry_space_group_name_H-M 'P 1 21/c 1'
_atom_sites_solution_primary direct
_atom_sites_solution_secondary difmap
_cell_angle_alpha 90
_cell_angle_beta 100.42(2)
_cell_angle_gamma 90
_cell_formula_units_Z 4
_cell_length_a 7.404(3)
_cell_length_b 5.6695(9)
_cell_length_c 19.144(3)
_cell_measurement_reflns_used 25
_cell_measurement_temperature 297
_cell_measurement_theta_max 12.4
_cell_measurement_theta_min 11.8
_cell_volume 790.4(4)
_computing_cell_refinement
;
 MSC/AFC Diffractometer Control Software
;
_computing_data_collection
;
MSC/AFC Diffractometer Control Software
(Molecular Structure Corporation, 1990)
;
_computing_data_reduction
;
 teXsan for Windows (Molecular Structure Corporation, 1997-1999)
;
_computing_molecular_graphics 'ORTEP-3 (Farrugia, 1997)'
_computing_publication_material 'teXsan for Windows '
_computing_structure_refinement 'SHELXL97 (Sheldrick, 1997)'
_computing_structure_solution
;
SIR92 (Altomare et. al. 1994)
;
_diffrn_ambient_temperature 297
_diffrn_measured_fraction_theta_full 0.999
_diffrn_measured_fraction_theta_max 0.999
_diffrn_measurement_device 'Rigaku AFC-5R'
_diffrn_measurement_method \w-2\q
_diffrn_radiation_monochromator graphite
_diffrn_radiation_source 'Rigaku rotating anode'
_diffrn_radiation_type 'Mo K\a'
_diffrn_radiation_wavelength 0.71073
_diffrn_reflns_av_R_equivalents 0.011
_diffrn_reflns_av_sigmaI/netI 0.0401
_diffrn_reflns_limit_h_max 9
_diffrn_reflns_limit_h_min -1
_diffrn_reflns_limit_k_max 7
_diffrn_reflns_limit_k_min 0
_diffrn_reflns_limit_l_max 24
_diffrn_reflns_limit_l_min -24
_diffrn_reflns_number 2234
_diffrn_reflns_reduction_process 'Lp corrections applied'
_diffrn_reflns_theta_full 27.51
_diffrn_reflns_theta_max 27.5
_diffrn_reflns_theta_min 2.16
_diffrn_standards_decay_% 3.3
_diffrn_standards_interval_count 97
_diffrn_standards_number 3
_exptl_absorpt_coefficient_mu 0.46
_exptl_absorpt_correction_T_max 0.914
_exptl_absorpt_correction_T_min 0.839
_exptl_absorpt_correction_type '\y scan'
_exptl_absorpt_process_details '(North et al., 1968)'
_exptl_crystal_colour colorless
_exptl_crystal_density_diffrn 1.694
_exptl_crystal_density_meas ?
_exptl_crystal_description prismatic
_exptl_crystal_F_000 408.00
_exptl_crystal_size_max 0.50
_exptl_crystal_size_mid 0.45
_exptl_crystal_size_min 0.20
_refine_diff_density_max 0.271
_refine_diff_density_min -0.19
_refine_ls_extinction_coef 0.022(2)
_refine_ls_extinction_expression Fc^*^=kFc[1+0.001xFc^2^\l^3^/sin(2\q)]^-1/4^
_refine_ls_extinction_method SHELXL97
_refine_ls_goodness_of_fit_ref 1.06
_refine_ls_hydrogen_treatment refall
_refine_ls_matrix_type full
_refine_ls_number_constraints 0
_refine_ls_number_parameters 135
_refine_ls_number_reflns 1815
_refine_ls_number_restraints 0
_refine_ls_restrained_S_all 1.06
_refine_ls_R_factor_all 0.049
_refine_ls_R_factor_gt 0.033
_refine_ls_shift/su_max 0.001
_refine_ls_shift/su_mean 0.001
_refine_ls_structure_factor_coef Fsqd
_refine_ls_weighting_details 'calc w=1/[\s^2^(Fo^2^)+(0.0175P)^2^+0.37P] where P=(Fo^2^+2Fc^2^)/3'
_refine_ls_weighting_scheme calc
_refine_ls_wR_factor_gt 0.079
_refine_ls_wR_factor_ref 0.087
_reflns_number_gt 1458
_reflns_number_total 1815
_reflns_threshold_expression I>2\s(I)
_cod_data_source_file lh6142.cif
_cod_data_source_block I
_cod_depositor_comments
;
The following automatic conversions were performed:

'_exptl_crystal_density_meas' value 'not measured' was changed to '?'
- the value is perceived as not measured.

Automatic conversion script
Id: cif_fix_values 3008 2015-01-20 13:52:24Z robertas 
;
_cod_original_sg_symbol_H-M 'P 21/c'
_cod_database_code 2202732
_cod_database_fobs_code 2202732

loop_
_symmetry_equiv_pos_as_xyz
'  +x,  +y,  +z'
'  -x,1/2+y,1/2-z'
'  -x,  -y,  -z'
'  +x,1/2-y,1/2+z'

loop_
_atom_site_label
_atom_site_fract_x
_atom_site_fract_y
_atom_site_fract_z
_atom_site_U_iso_or_equiv
_atom_site_adp_type
_atom_site_calc_flag
_atom_site_refinement_flags
_atom_site_occupancy
_atom_site_disorder_assembly
_atom_site_disorder_group
_atom_site_type_symbol
Cl -0.10139(7) 0.37469(9) 0.68248(3) 0.04677(17) Uani d . 1 . . Cl
O1 0.28058(19) -0.4635(3) 0.51224(8) 0.0511(4) Uani d . 1 . . O
O2 0.52851(18) -0.2484(3) 0.55339(8) 0.0499(4) Uani d . 1 . . O
O3 0.4487(2) 0.4707(3) 0.69530(8) 0.0578(4) Uani d . 1 . . O
O4 0.2740(2) 0.3787(3) 0.77033(8) 0.0562(4) Uani d . 1 . . O
N 0.3218(2) 0.3616(3) 0.71286(8) 0.0383(4) Uani d . 1 . . N
C1 0.2472(2) -0.1339(3) 0.58417(9) 0.0322(4) Uani d . 1 . . C
C2 0.3319(2) 0.0424(3) 0.62893(9) 0.0318(4) Uani d . 1 . . C
C3 0.2254(2) 0.1895(3) 0.66192(9) 0.0311(4) Uani d . 1 . . C
C4 0.0348(2) 0.1732(3) 0.64910(9) 0.0322(4) Uani d . 1 . . C
C5 -0.0482(2) -0.0042(3) 0.60515(10) 0.0372(4) Uani d . 1 . . C
C6 0.0570(3) -0.1580(3) 0.57377(10) 0.0369(4) Uani d . 1 . . C
C7 0.3579(2) -0.2939(3) 0.54748(9) 0.0354(4) Uani d . 1 . . C
H1 0.458(3) 0.065(3) 0.6390(10) 0.035(5) Uiso d . 1 . . H
H2 -0.179(3) -0.016(4) 0.5960(11) 0.049(6) Uiso d . 1 . . H
H3 0.001(3) -0.277(4) 0.5440(10) 0.043(6) Uiso d . 1 . . H
H4 0.592(6) -0.377(7) 0.528(2) 0.163(17) Uiso d . 1 . . H

loop_
_atom_site_aniso_label
_atom_site_aniso_U_11
_atom_site_aniso_U_22
_atom_site_aniso_U_33
_atom_site_aniso_U_12
_atom_site_aniso_U_13
_atom_site_aniso_U_23
Cl 0.0395(3) 0.0464(3) 0.0569(3) 0.0088(2) 0.0154(2) -0.0081(2)
O1 0.0406(7) 0.0521(8) 0.0612(9) -0.0039(7) 0.0105(7) -0.0268(7)
O2 0.0350(7) 0.0506(9) 0.0665(9) -0.0040(6) 0.0157(6) -0.0220(7)
O3 0.0561(9) 0.0504(9) 0.0658(10) -0.0214(7) 0.0082(8) -0.0084(7)
O4 0.0517(8) 0.0719(11) 0.0453(8) -0.0004(8) 0.0097(7) -0.0244(8)
N 0.0347(8) 0.0341(8) 0.0440(9) 0.0018(7) 0.0016(6) -0.0072(7)
C1 0.0326(8) 0.0328(9) 0.0315(8) 0.0007(7) 0.0062(7) -0.0020(7)
C2 0.0278(8) 0.0331(9) 0.0343(9) 0.0004(7) 0.0048(7) -0.0016(7)
C3 0.0326(8) 0.0296(8) 0.0303(8) -0.0011(7) 0.0039(7) -0.0010(7)
C4 0.0327(8) 0.0325(9) 0.0331(8) 0.0037(7) 0.0107(7) 0.0019(7)
C5 0.0277(8) 0.0440(10) 0.0402(10) -0.0032(8) 0.0070(7) -0.0030(8)
C6 0.0348(9) 0.0385(10) 0.0374(9) -0.0064(8) 0.0064(7) -0.0071(8)
C7 0.0335(9) 0.0371(9) 0.0353(9) 0.0008(7) 0.0052(7) -0.0047(7)

loop_
_atom_type_symbol
_atom_type_description
_atom_type_scat_dispersion_real
_atom_type_scat_dispersion_imag
_atom_type_scat_source
C C 0.0033 0.0016 'International Tables Vol C Tables 4.2.6.8 and 6.1.1.4'
H H 0.0000 0.0000 'International Tables Vol C Tables 4.2.6.8 and 6.1.1.4'
N N 0.0061 0.0033 'International Tables Vol C Tables 4.2.6.8 and 6.1.1.4'
O O 0.0106 0.0060 'International Tables Vol C Tables 4.2.6.8 and 6.1.1.4'
Cl Cl 0.1484 0.1585 'International Tables Vol C Tables 4.2.6.8 and 6.1.1.4'

loop_
_geom_angle_atom_site_label_1
_geom_angle_atom_site_label_2
_geom_angle_atom_site_label_3
_geom_angle
_geom_angle_publ_flag
O1 C7 O2 123.54(17) yes
O1 C7 C1 119.15(16) ?
O2 C7 C1 117.30(16) ?
C7 O2 H4 110(2) ?
O4 N O3 124.85(16) yes
O4 N C3 117.80(16) ?
O3 N C3 117.29(15) ?
C2 C1 C6 119.38(16) ?
C2 C1 C7 120.37(16) yes
C6 C1 C7 120.25(16) ?
C3 C2 C1 119.10(16) ?
C3 C2 H1 117.4(12) ?
C1 C2 H1 123.5(12) ?
C2 C3 C4 121.70(16) ?
C2 C3 N 117.19(15) yes
C4 C3 N 121.09(15) ?
C5 C4 C3 118.77(16) ?
C5 C4 Cl 118.86(14) ?
C3 C4 Cl 122.29(14) yes
C6 C5 C4 120.10(17) ?
C6 C5 H2 120.7(13) ?
C4 C5 H2 119.2(13) ?
C5 C6 C1 120.83(17) ?
C5 C6 H3 120.2(13) ?
C1 C6 H3 119.0(13) ?

loop_
_geom_bond_atom_site_label_1
_geom_bond_atom_site_label_2
_geom_bond_site_symmetry_2
_geom_bond_distance
_geom_bond_publ_flag
Cl C4 . 1.7215(18) yes
C7 O1 . 1.252(2) yes
C7 O2 . 1.274(2) yes
N O3 . 1.222(2) yes
N O4 . 1.219(2) yes
N C3 . 1.470(2) yes
C1 C2 . 1.390(2) yes
C1 C6 . 1.392(3) yes
C1 C7 . 1.482(2) yes
C2 C3 . 1.377(2) yes
C3 C4 . 1.391(2) yes
C4 C5 . 1.382(3) yes
C5 C6 . 1.378(3) yes
C2 H1 . 0.93(2) yes
C5 H2 . 0.95(2) yes
C6 H3 . 0.93(2) yes
O2 H4 . 1.04(4) yes

loop_
_geom_contact_atom_site_label_1
_geom_contact_atom_site_label_2
_geom_contact_distance
_geom_contact_site_symmetry_2
_geom_contact_publ_flag
Cl O4 3.282(2) 2_546 no
Cl O4 3.321(2) 2_556 no
O1 O2 2.624(2) 3_646 no
O3 C1 3.260(3) 1_565 no
O3 C7 3.091(3) 1_565 no
O3 O4 3.084(3) 2_656 no
O4 C5 3.219(3) 2_556 no
C6 C6 3.322(3) 3_556 no

loop_
_geom_hbond_atom_site_label_D
_geom_hbond_atom_site_label_H
_geom_hbond_atom_site_label_A
_geom_hbond_site_symmetry_A
_geom_hbond_distance_DH
_geom_hbond_distance_HA
_geom_hbond_distance_DA
_geom_hbond_angle_DHA
_geom_hbond_publ_flag
O2 H4 O1 3_646 1.04(4) 1.60(4) 2.624(2) 169(4) no
C5 H2 O2 1_455 0.95(2) 2.54(2) 3.406(3) 150.8(18) no

loop_
_geom_torsion_atom_site_label_1
_geom_torsion_atom_site_label_2
_geom_torsion_atom_site_label_3
_geom_torsion_atom_site_label_4
_geom_torsion
C6 C1 C2 C3 -0.1(3)
C7 C1 C2 C3 179.55(16)
C1 C2 C3 C4 -3.0(3)
C1 C2 C3 N 175.53(15)
O4 N C3 C2 -132.61(18)
O3 N C3 C2 44.7(2)
O4 N C3 C4 45.9(2)
O3 N C3 C4 -136.79(18)
C2 C3 C4 C5 3.7(3)
N C3 C4 C5 -174.78(16)
C2 C3 C4 Cl -173.02(14)
N C3 C4 Cl 8.5(2)
C3 C4 C5 C6 -1.3(3)
Cl C4 C5 C6 175.54(14)
C4 C5 C6 C1 -1.7(3)
C2 C1 C6 C5 2.4(3)
C7 C1 C6 C5 -177.20(17)
C2 C1 C7 O1 174.02(17)
C6 C1 C7 O1 -6.3(3)
C2 C1 C7 O2 -6.5(3)
C6 C1 C7 O2 173.11(18)

loop_
_cod_related_entry_id
_cod_related_entry_database
_cod_related_entry_code
1 ChemSpider 7044
